data_4068398
loop_
_publ_author_name
'Nakata, Norio'
'Fukazawa, Shun'
'Ishii, Akihiko'

_publ_section_title
;
 Synthesis and Crystal Structures of the First Stable Mononuclear
 Dihydrogermyl(hydrido) Platinum(II) Complexes
;
_journal_issue 2
_journal_name_full Organometallics
_journal_page_first 534
_journal_paper_doi 10.1021/om800809n
_journal_volume 28
_journal_year 2009
_chemical_formula_moiety 'C56 H46 Ge P2 Pt, C3 H6 Cl6'
_chemical_formula_sum 'C59 H52 Cl6 Ge P2 Pt'
_chemical_formula_weight 1303.33
_chemical_name_common ' (Ph3P)2Pt(H)(GeH2Trip)_3 CH2Cl2'
_chemical_name_systematic
; 
 (Ph3P)2Pt(H)(GeH2Trip)_3 CH2Cl2 
;
_space_group_IT_number 2
_symmetry_cell_setting triclinic
_symmetry_Int_Tables_number 2
_symmetry_space_group_name_Hall '-P 1'
_symmetry_space_group_name_H-M 'P -1'
_atom_sites_solution_hydrogens geom
_atom_sites_solution_primary direct
_atom_sites_solution_secondary difmap
_audit_creation_method SHELXL-97
_cell_angle_alpha 102.190(2)
_cell_angle_beta 93.663(2)
_cell_angle_gamma 114.777(2)
_cell_formula_units_Z 2
_cell_length_a 11.8284(9)
_cell_length_b 12.1690(9)
_cell_length_c 21.1183(16)
_cell_measurement_temperature 123(2)
_cell_measurement_theta_max 0.533
_cell_measurement_theta_min 0.412
_cell_volume 2657.6(4)
_computing_cell_refinement 'Bruker SMART'
_computing_data_collection 'Bruker SMART'
_computing_data_reduction 'Bruker SMART'
_computing_molecular_graphics ORTEP
_computing_publication_material CIFTAB
_computing_structure_refinement 'SHELXL-97 (Sheldrick, 1997)'
_computing_structure_solution 'SHELXS-97 (Sheldrick, 1990)'
_diffrn_ambient_temperature 123(2)
_diffrn_measured_fraction_theta_full 0.992
_diffrn_measured_fraction_theta_max 0.992
_diffrn_measurement_device_type 'CCD area detector'
_diffrn_measurement_method 'phi and omega scans'
_diffrn_radiation_monochromator graphite
_diffrn_radiation_source 'fine-focus sealed tube'
_diffrn_radiation_type MoK\a
_diffrn_radiation_wavelength 0.71073
_diffrn_reflns_av_R_equivalents 0.0317
_diffrn_reflns_av_sigmaI/netI 0.0601
_diffrn_reflns_limit_h_max 14
_diffrn_reflns_limit_h_min -13
_diffrn_reflns_limit_k_max 15
_diffrn_reflns_limit_k_min -11
_diffrn_reflns_limit_l_max 25
_diffrn_reflns_limit_l_min -26
_diffrn_reflns_number 16566
_diffrn_reflns_theta_full 26.00
_diffrn_reflns_theta_max 26.00
_diffrn_reflns_theta_min 1.91
_exptl_absorpt_coefficient_mu 3.596
_exptl_absorpt_correction_T_max 0.5333
_exptl_absorpt_correction_T_min 0.4118
_exptl_absorpt_correction_type empirical
_exptl_crystal_colour colorless
_exptl_crystal_density_diffrn 1.629
_exptl_crystal_density_meas ?
_exptl_crystal_density_method 'not measured'
_exptl_crystal_description prism
_exptl_crystal_F_000 1296
_exptl_crystal_size_max 0.30
_exptl_crystal_size_mid 0.20
_exptl_crystal_size_min 0.20
_refine_diff_density_max 2.096
_refine_diff_density_min -1.881
_refine_diff_density_rms 0.171
_refine_ls_extinction_method none
_refine_ls_goodness_of_fit_ref 1.035
_refine_ls_hydrogen_treatment mixed
_refine_ls_matrix_type full
_refine_ls_number_parameters 626
_refine_ls_number_reflns 10351
_refine_ls_number_restraints 0
_refine_ls_restrained_S_all 1.035
_refine_ls_R_factor_all 0.0601
_refine_ls_R_factor_gt 0.0480
_refine_ls_shift/su_max 0.003
_refine_ls_shift/su_mean 0.000
_refine_ls_structure_factor_coef Fsqd
_refine_ls_weighting_details 'calc w=1/[\s^2^(Fo^2^)+(0.0785P)^2^+4.1147P] where P=(Fo^2^+2Fc^2^)/3'
_refine_ls_weighting_scheme calc
_refine_ls_wR_factor_gt 0.1241
_refine_ls_wR_factor_ref 0.1322
_reflns_number_gt 8729
_reflns_number_total 10351
_reflns_threshold_expression >2sigma(I)
_cod_data_source_file om800809n_si_001.cif
_cod_data_source_block complex2
_cod_depositor_comments
;
The following automatic conversions were performed:

'_exptl_crystal_density_meas' value 'not measured' was changed to '?'
- the value is perceived as not measured.

Automatic conversion script
Id: cif_fix_values 3008 2015-01-20 13:52:24Z robertas 
;
_cod_original_cell_volume 2657.6(3)
_cod_original_sg_symbol_H-M P-1
_cod_database_code 4068398

loop_
_symmetry_equiv_pos_as_xyz
'x, y, z'
'-x, -y, -z'

loop_
_atom_site_label
_atom_site_type_symbol
_atom_site_fract_x
_atom_site_fract_y
_atom_site_fract_z
_atom_site_U_iso_or_equiv
_atom_site_adp_type
_atom_site_occupancy
_atom_site_symmetry_multiplicity
_atom_site_calc_flag
_atom_site_refinement_flags
Pt1 Pt 0.04529(2) 0.19518(2) 0.252134(11) 0.02103(9) Uani 1 1 d .
H1 H 0.179(7) 0.320(6) 0.258(3) 0.033(19) Uiso 1 1 d .
Ge1 Ge 0.13183(6) 0.13197(6) 0.15850(3) 0.02471(16) Uani 1 1 d .
H2 H 0.1480 0.0177 0.1644 0.030 Uiso 1 1 calc R
H3 H 0.0359 0.0927 0.0974 0.030 Uiso 1 1 calc R
C1 C 0.2967(6) 0.2592(6) 0.1455(3) 0.0229(13) Uani 1 1 d .
C2 C 0.3546(7) 0.2115(7) 0.0896(3) 0.0299(15) Uani 1 1 d .
C3 C 0.3068(8) 0.0912(8) 0.0486(3) 0.0390(17) Uani 1 1 d .
H4 H 0.2283 0.0281 0.0529 0.047 Uiso 1 1 calc R
C4 C 0.3744(9) 0.0630(9) 0.0008(4) 0.050(2) Uani 1 1 d .
H5 H 0.3418 -0.0198 -0.0268 0.060 Uiso 1 1 calc R
C5 C 0.4873(9) 0.1537(11) -0.0065(4) 0.056(3) Uani 1 1 d .
H6 H 0.5321 0.1334 -0.0392 0.067 Uiso 1 1 calc R
C6 C 0.5356(8) 0.2738(10) 0.0333(4) 0.051(2) Uani 1 1 d .
H7 H 0.6135 0.3362 0.0280 0.061 Uiso 1 1 calc R
C7 C 0.4709(7) 0.3041(8) 0.0813(4) 0.0416(19) Uani 1 1 d .
C8 C 0.4038(6) 0.3159(6) 0.2059(3) 0.0293(14) Uani 1 1 d .
C9 C 0.4009(7) 0.2839(7) 0.2643(3) 0.0292(14) Uani 1 1 d .
H8 H 0.3258 0.2198 0.2712 0.035 Uiso 1 1 calc R
C10 C 0.5062(7) 0.3436(7) 0.3135(3) 0.0353(16) Uani 1 1 d .
H9 H 0.5024 0.3217 0.3542 0.042 Uiso 1 1 calc R
C11 C 0.6163(7) 0.4348(8) 0.3035(4) 0.045(2) Uani 1 1 d .
H10 H 0.6887 0.4741 0.3372 0.055 Uiso 1 1 calc R
C12 C 0.6231(7) 0.4695(8) 0.2460(4) 0.046(2) Uani 1 1 d .
H11 H 0.6987 0.5342 0.2400 0.056 Uiso 1 1 calc R
C13 C 0.5177(7) 0.4085(8) 0.1963(3) 0.0405(18) Uani 1 1 d .
C14 C 0.2877(7) 0.3738(6) 0.1293(3) 0.0296(15) Uani 1 1 d .
C15 C 0.1831(8) 0.3938(7) 0.1238(3) 0.0364(17) Uani 1 1 d .
H12 H 0.1051 0.3346 0.1311 0.044 Uiso 1 1 calc R
C16 C 0.1908(9) 0.5025(8) 0.1072(4) 0.047(2) Uani 1 1 d .
H13 H 0.1187 0.5182 0.1036 0.056 Uiso 1 1 calc R
C17 C 0.3058(10) 0.5862(7) 0.0961(4) 0.055(3) Uani 1 1 d .
H14 H 0.3112 0.6594 0.0847 0.065 Uiso 1 1 calc R
C18 C 0.4110(9) 0.5675(8) 0.1010(4) 0.050(2) Uani 1 1 d .
H15 H 0.4881 0.6251 0.0919 0.060 Uiso 1 1 calc R
C19 C 0.4033(8) 0.4639(7) 0.1192(3) 0.0407(18) Uani 1 1 d .
C20 C 0.5117(7) 0.4300(8) 0.1282(4) 0.0429(19) Uani 1 1 d .
H16 H 0.5935 0.4948 0.1217 0.051 Uiso 1 1 calc R
P1 P -0.13339(15) 0.00821(15) 0.23547(8) 0.0220(3) Uani 1 1 d .
C21 C -0.1469(6) -0.0440(6) 0.3110(3) 0.0243(13) Uani 1 1 d .
C22 C -0.0332(6) -0.0267(6) 0.3455(3) 0.0235(13) Uani 1 1 d .
H17 H 0.0432 0.0113 0.3295 0.028 Uiso 1 1 calc R
C23 C -0.0309(7) -0.0645(6) 0.4031(3) 0.0302(15) Uani 1 1 d .
H18 H 0.0466 -0.0530 0.4262 0.036 Uiso 1 1 calc R
C24 C -0.1436(7) -0.1196(6) 0.4269(3) 0.0340(16) Uani 1 1 d .
H19 H -0.1427 -0.1462 0.4660 0.041 Uiso 1 1 calc R
C25 C -0.2527(7) -0.1352(7) 0.3947(4) 0.0380(17) Uani 1 1 d .
H20 H -0.3286 -0.1724 0.4113 0.046 Uiso 1 1 calc R
C26 C -0.2562(7) -0.0970(6) 0.3362(3) 0.0321(15) Uani 1 1 d .
H21 H -0.3341 -0.1079 0.3141 0.038 Uiso 1 1 calc R
C27 C -0.2797(6) 0.0161(6) 0.2099(3) 0.0246(13) Uani 1 1 d .
C28 C -0.2711(7) 0.1280(6) 0.1993(3) 0.0321(15) Uani 1 1 d .
H22 H -0.1907 0.1970 0.2043 0.039 Uiso 1 1 calc R
C29 C -0.3805(8) 0.1387(8) 0.1812(4) 0.0401(18) Uani 1 1 d .
H23 H -0.3749 0.2151 0.1739 0.048 Uiso 1 1 calc R
C30 C -0.4976(7) 0.0378(8) 0.1739(4) 0.0390(18) Uani 1 1 d .
H24 H -0.5725 0.0458 0.1629 0.047 Uiso 1 1 calc R
C31 C -0.5056(7) -0.0744(7) 0.1825(3) 0.0353(16) Uani 1 1 d .
H25 H -0.5859 -0.1441 0.1768 0.042 Uiso 1 1 calc R
C32 C -0.3973(6) -0.0855(6) 0.1994(3) 0.0294(14) Uani 1 1 d .
H26 H -0.4033 -0.1637 0.2040 0.035 Uiso 1 1 calc R
C33 C -0.1496(6) -0.1304(5) 0.1739(3) 0.0228(13) Uani 1 1 d .
C34 C -0.1272(7) -0.2244(6) 0.1903(3) 0.0337(16) Uani 1 1 d .
H27 H -0.1037 -0.2191 0.2351 0.040 Uiso 1 1 calc R
C35 C -0.1392(8) -0.3276(7) 0.1409(4) 0.0438(19) Uani 1 1 d .
H28 H -0.1233 -0.3918 0.1524 0.053 Uiso 1 1 calc R
C36 C -0.1736(8) -0.3365(7) 0.0762(4) 0.0411(18) Uani 1 1 d .
H29 H -0.1818 -0.4067 0.0428 0.049 Uiso 1 1 calc R
C37 C -0.1958(8) -0.2440(7) 0.0603(4) 0.0444(19) Uani 1 1 d .
H30 H -0.2199 -0.2502 0.0154 0.053 Uiso 1 1 calc R
C38 C -0.1839(7) -0.1412(7) 0.1081(3) 0.0347(16) Uani 1 1 d .
H31 H -0.1993 -0.0773 0.0958 0.042 Uiso 1 1 calc R
P2 P 0.02182(15) 0.31049(15) 0.34690(8) 0.0214(3) Uani 1 1 d .
C39 C 0.0152(6) 0.4544(6) 0.3369(3) 0.0252(13) Uani 1 1 d .
C40 C -0.0298(6) 0.5201(6) 0.3805(3) 0.0300(15) Uani 1 1 d .
H32 H -0.0599 0.4900 0.4171 0.036 Uiso 1 1 calc R
C41 C -0.0325(6) 0.6274(6) 0.3729(4) 0.0324(15) Uani 1 1 d .
H33 H -0.0642 0.6714 0.4037 0.039 Uiso 1 1 calc R
C42 C 0.0120(7) 0.6720(7) 0.3192(4) 0.0392(17) Uani 1 1 d .
H34 H 0.0108 0.7468 0.3133 0.047 Uiso 1 1 calc R
C43 C 0.0573(7) 0.6075(7) 0.2752(4) 0.0384(17) Uani 1 1 d .
H35 H 0.0885 0.6388 0.2391 0.046 Uiso 1 1 calc R
C44 C 0.0583(6) 0.4986(6) 0.2823(3) 0.0297(14) Uani 1 1 d .
H36 H 0.0878 0.4534 0.2507 0.036 Uiso 1 1 calc R
C45 C 0.1564(6) 0.3647(6) 0.4130(3) 0.0233(13) Uani 1 1 d .
C46 C 0.1862(7) 0.4678(6) 0.4661(3) 0.0307(15) Uani 1 1 d .
H37 H 0.1404 0.5161 0.4672 0.037 Uiso 1 1 calc R
C47 C 0.2837(7) 0.4997(6) 0.5178(3) 0.0319(15) Uani 1 1 d .
H38 H 0.3042 0.5699 0.5541 0.038 Uiso 1 1 calc R
C48 C 0.3500(6) 0.4296(7) 0.5160(3) 0.0307(15) Uani 1 1 d .
H39 H 0.4149 0.4502 0.5516 0.037 Uiso 1 1 calc R
C49 C 0.3226(7) 0.3302(7) 0.4630(3) 0.0329(15) Uani 1 1 d .
H40 H 0.3702 0.2835 0.4615 0.040 Uiso 1 1 calc R
C50 C 0.2264(6) 0.2972(6) 0.4115(3) 0.0290(14) Uani 1 1 d .
H41 H 0.2081 0.2280 0.3750 0.035 Uiso 1 1 calc R
C51 C -0.1111(6) 0.2477(6) 0.3899(3) 0.0251(13) Uani 1 1 d .
C52 C -0.2301(6) 0.2290(6) 0.3623(3) 0.0260(13) Uani 1 1 d .
H42 H -0.2404 0.2516 0.3227 0.031 Uiso 1 1 calc R
C53 C -0.3332(7) 0.1776(7) 0.3925(4) 0.0347(16) Uani 1 1 d .
H43 H -0.4137 0.1665 0.3740 0.042 Uiso 1 1 calc R
C54 C -0.3196(7) 0.1422(7) 0.4496(4) 0.0381(17) Uani 1 1 d .
H44 H -0.3909 0.1052 0.4697 0.046 Uiso 1 1 calc R
C55 C -0.2009(7) 0.1615(7) 0.4772(3) 0.0367(17) Uani 1 1 d .
H45 H -0.1906 0.1390 0.5169 0.044 Uiso 1 1 calc R
C56 C -0.0983(6) 0.2129(6) 0.4474(3) 0.0296(14) Uani 1 1 d .
H46 H -0.0177 0.2248 0.4664 0.035 Uiso 1 1 calc R
C57 C 0.3242(8) -0.0781(8) 0.3272(5) 0.056(2) Uani 1 1 d .
H47 H 0.2893 -0.1650 0.3317 0.067 Uiso 1 1 calc R
H48 H 0.4115 -0.0541 0.3184 0.067 Uiso 1 1 calc R
Cl1 Cl 0.3275(2) 0.0230(2) 0.40065(12) 0.0577(6) Uani 1 1 d .
Cl2 Cl 0.2308(2) -0.0720(2) 0.26009(12) 0.0539(5) Uani 1 1 d .
C58 C 0.5973(9) 0.4013(8) 0.6644(4) 0.051(2) Uani 1 1 d .
H49 H 0.6707 0.4841 0.6710 0.062 Uiso 1 1 calc R
H50 H 0.5195 0.4129 0.6595 0.062 Uiso 1 1 calc R
Cl3 Cl 0.6046(2) 0.3447(2) 0.73263(10) 0.0496(5) Uani 1 1 d .
Cl4 Cl 0.5973(2) 0.2972(3) 0.59185(11) 0.0641(6) Uani 1 1 d .
C59 C 0.9101(16) 0.2549(14) 1.0030(6) 0.118(6) Uani 1 1 d .
H51 H 0.9999 0.3141 1.0061 0.141 Uiso 1 1 calc R
H52 H 0.9090 0.1763 1.0095 0.141 Uiso 1 1 calc R
Cl5 Cl 0.8423(4) 0.2230(4) 0.9278(3) 0.1286(16) Uani 1 1 d .
Cl6 Cl 0.8556(5) 0.3181(7) 1.0711(4) 0.205(3) Uani 1 1 d .

loop_
_atom_site_aniso_label
_atom_site_aniso_U_11
_atom_site_aniso_U_22
_atom_site_aniso_U_33
_atom_site_aniso_U_23
_atom_site_aniso_U_13
_atom_site_aniso_U_12
Pt1 0.02182(14) 0.02161(13) 0.01757(13) 0.00358(9) 0.00329(9) 0.00840(10)
Ge1 0.0287(4) 0.0241(3) 0.0190(3) 0.0030(3) 0.0052(3) 0.0107(3)
C1 0.027(3) 0.027(3) 0.018(3) 0.011(3) 0.009(3) 0.012(3)
C2 0.035(4) 0.048(4) 0.017(3) 0.010(3) 0.006(3) 0.028(3)
C3 0.054(5) 0.054(5) 0.025(4) 0.013(3) 0.009(3) 0.037(4)
C4 0.076(6) 0.076(6) 0.026(4) 0.010(4) 0.012(4) 0.061(6)
C5 0.065(6) 0.107(8) 0.024(4) 0.018(5) 0.017(4) 0.063(6)
C6 0.043(5) 0.096(7) 0.031(4) 0.032(5) 0.020(4) 0.038(5)
C7 0.039(4) 0.069(5) 0.027(4) 0.024(4) 0.014(3) 0.028(4)
C8 0.025(3) 0.037(4) 0.025(3) 0.004(3) 0.006(3) 0.014(3)
C9 0.032(4) 0.038(4) 0.025(3) 0.008(3) 0.009(3) 0.023(3)
C10 0.037(4) 0.051(4) 0.022(3) 0.010(3) 0.005(3) 0.024(4)
C11 0.026(4) 0.068(5) 0.034(4) 0.005(4) 0.001(3) 0.017(4)
C12 0.025(4) 0.061(5) 0.034(4) 0.007(4) 0.007(3) 0.003(4)
C13 0.038(4) 0.057(5) 0.024(4) 0.012(3) 0.009(3) 0.017(4)
C14 0.040(4) 0.027(3) 0.015(3) 0.003(3) 0.000(3) 0.011(3)
C15 0.055(5) 0.037(4) 0.025(4) 0.009(3) 0.012(3) 0.027(4)
C16 0.083(7) 0.048(5) 0.026(4) 0.010(3) 0.009(4) 0.044(5)
C17 0.099(8) 0.031(4) 0.024(4) 0.007(3) 0.010(4) 0.019(5)
C18 0.067(6) 0.041(4) 0.033(4) 0.020(4) 0.014(4) 0.011(4)
C19 0.052(5) 0.037(4) 0.017(3) 0.006(3) 0.007(3) 0.005(4)
C20 0.034(4) 0.055(5) 0.033(4) 0.020(4) 0.012(3) 0.009(4)
P1 0.0228(8) 0.0230(8) 0.0194(8) 0.0050(6) 0.0023(6) 0.0099(7)
C21 0.026(3) 0.022(3) 0.025(3) 0.006(3) 0.005(3) 0.010(3)
C22 0.025(3) 0.026(3) 0.023(3) 0.005(3) 0.006(3) 0.015(3)
C23 0.035(4) 0.032(3) 0.023(3) 0.004(3) 0.000(3) 0.017(3)
C24 0.052(5) 0.030(3) 0.024(3) 0.010(3) 0.006(3) 0.020(3)
C25 0.036(4) 0.038(4) 0.030(4) 0.009(3) 0.008(3) 0.008(3)
C26 0.029(4) 0.034(4) 0.028(4) 0.008(3) 0.005(3) 0.009(3)
C27 0.026(3) 0.029(3) 0.019(3) 0.001(3) 0.002(3) 0.014(3)
C28 0.034(4) 0.031(3) 0.028(4) 0.002(3) -0.002(3) 0.014(3)
C29 0.049(5) 0.048(4) 0.031(4) 0.007(3) -0.003(3) 0.032(4)
C30 0.040(4) 0.058(5) 0.028(4) 0.008(3) 0.000(3) 0.032(4)
C31 0.032(4) 0.041(4) 0.028(4) 0.000(3) 0.002(3) 0.016(3)
C32 0.029(4) 0.034(4) 0.023(3) 0.006(3) 0.000(3) 0.013(3)
C33 0.019(3) 0.020(3) 0.023(3) 0.003(2) 0.003(2) 0.005(2)
C34 0.046(4) 0.032(4) 0.024(3) 0.006(3) 0.000(3) 0.019(3)
C35 0.063(5) 0.034(4) 0.039(4) 0.008(3) 0.009(4) 0.026(4)
C36 0.057(5) 0.031(4) 0.030(4) -0.001(3) 0.006(4) 0.018(4)
C37 0.059(5) 0.048(5) 0.022(4) -0.001(3) 0.004(3) 0.025(4)
C38 0.040(4) 0.035(4) 0.029(4) 0.006(3) 0.003(3) 0.018(3)
P2 0.0232(8) 0.0226(7) 0.0189(8) 0.0046(6) 0.0047(6) 0.0109(7)
C39 0.018(3) 0.030(3) 0.023(3) 0.002(3) -0.002(2) 0.009(3)
C40 0.023(3) 0.032(3) 0.030(4) 0.006(3) 0.001(3) 0.009(3)
C41 0.027(4) 0.026(3) 0.043(4) 0.001(3) 0.002(3) 0.014(3)
C42 0.040(4) 0.031(4) 0.048(5) 0.013(3) 0.003(4) 0.017(3)
C43 0.043(4) 0.042(4) 0.035(4) 0.013(3) 0.006(3) 0.022(4)
C44 0.034(4) 0.030(3) 0.027(3) 0.010(3) 0.010(3) 0.013(3)
C45 0.023(3) 0.024(3) 0.021(3) 0.004(2) 0.002(2) 0.009(3)
C46 0.033(4) 0.033(3) 0.025(3) 0.002(3) 0.002(3) 0.017(3)
C47 0.034(4) 0.034(4) 0.019(3) -0.003(3) -0.001(3) 0.012(3)
C48 0.024(3) 0.041(4) 0.023(3) 0.006(3) 0.002(3) 0.012(3)
C49 0.033(4) 0.036(4) 0.033(4) 0.010(3) 0.008(3) 0.018(3)
C50 0.031(4) 0.028(3) 0.025(3) 0.002(3) 0.003(3) 0.014(3)
C51 0.022(3) 0.023(3) 0.024(3) 0.001(3) 0.006(3) 0.007(3)
C52 0.026(3) 0.027(3) 0.024(3) 0.005(3) 0.003(3) 0.011(3)
C53 0.025(4) 0.037(4) 0.041(4) 0.006(3) 0.006(3) 0.016(3)
C54 0.041(4) 0.041(4) 0.034(4) 0.011(3) 0.022(3) 0.018(4)
C55 0.040(4) 0.046(4) 0.027(4) 0.017(3) 0.011(3) 0.017(3)
C56 0.029(4) 0.029(3) 0.026(3) 0.007(3) 0.004(3) 0.009(3)
C57 0.043(5) 0.041(4) 0.084(7) 0.013(5) 0.009(5) 0.022(4)
Cl1 0.0448(12) 0.0562(13) 0.0675(15) 0.0152(11) 0.0233(11) 0.0167(10)
Cl2 0.0505(12) 0.0602(13) 0.0681(15) 0.0329(12) 0.0263(11) 0.0308(11)
C58 0.057(5) 0.043(5) 0.056(5) 0.018(4) 0.012(4) 0.021(4)
Cl3 0.0519(12) 0.0542(12) 0.0343(10) 0.0093(9) 0.0097(9) 0.0165(10)
Cl4 0.0592(14) 0.0823(16) 0.0390(12) 0.0139(11) 0.0172(10) 0.0200(13)
C59 0.141(14) 0.095(10) 0.055(7) -0.016(7) 0.022(8) 0.009(9)
Cl5 0.110(3) 0.093(3) 0.167(4) 0.024(3) -0.019(3) 0.042(2)
Cl6 0.084(3) 0.282(8) 0.269(8) 0.111(7) 0.053(4) 0.079(4)

loop_
_atom_type_symbol
_atom_type_description
_atom_type_scat_dispersion_real
_atom_type_scat_dispersion_imag
_atom_type_scat_source
C C 0.0033 0.0016 'International Tables Vol C Tables 4.2.6.8 and 6.1.1.4'
H H 0.0000 0.0000 'International Tables Vol C Tables 4.2.6.8 and 6.1.1.4'
P P 0.1023 0.0942 'International Tables Vol C Tables 4.2.6.8 and 6.1.1.4'
Cl Cl 0.1484 0.1585 'International Tables Vol C Tables 4.2.6.8 and 6.1.1.4'
Ge Ge 0.1547 1.8001 'International Tables Vol C Tables 4.2.6.8 and 6.1.1.4'
Pt Pt -1.7033 8.3905 'International Tables Vol C Tables 4.2.6.8 and 6.1.1.4'

loop_
_geom_angle_atom_site_label_1
_geom_angle_atom_site_label_2
_geom_angle_atom_site_label_3
_geom_angle
P2 Pt1 P1 100.93(6)
P2 Pt1 Ge1 162.04(4)
P1 Pt1 Ge1 96.97(4)
P2 Pt1 H1 85(3)
P1 Pt1 H1 174(3)
Ge1 Pt1 H1 77(3)
C1 Ge1 Pt1 116.84(18)
C1 Ge1 H2 108.1
Pt1 Ge1 H2 108.1
C1 Ge1 H3 108.1
Pt1 Ge1 H3 108.1
H2 Ge1 H3 107.3
C2 C1 C14 104.4(5)
C2 C1 C8 103.7(5)
C14 C1 C8 104.7(5)
C2 C1 Ge1 115.2(5)
C14 C1 Ge1 113.0(4)
C8 C1 Ge1 114.6(4)
C3 C2 C7 118.7(7)
C3 C2 C1 127.4(7)
C7 C2 C1 113.8(6)
C2 C3 C4 119.8(8)
C2 C3 H4 120.1
C4 C3 H4 120.1
C5 C4 C3 120.8(9)
C5 C4 H5 119.6
C3 C4 H5 119.6
C4 C5 C6 120.2(8)
C4 C5 H6 119.9
C6 C5 H6 119.9
C5 C6 C7 120.3(8)
C5 C6 H7 119.9
C7 C6 H7 119.9
C6 C7 C2 120.3(8)
C6 C7 C20 126.3(8)
C2 C7 C20 113.5(6)
C9 C8 C13 118.4(6)
C9 C8 C1 128.1(6)
C13 C8 C1 113.5(6)
C8 C9 C10 120.8(7)
C8 C9 H8 119.6
C10 C9 H8 119.6
C11 C10 C9 120.0(7)
C11 C10 H9 120.0
C9 C10 H9 120.0
C12 C11 C10 121.0(7)
C12 C11 H10 119.5
C10 C11 H10 119.5
C11 C12 C13 119.0(7)
C11 C12 H11 120.5
C13 C12 H11 120.5
C12 C13 C8 120.7(7)
C12 C13 C20 125.7(7)
C8 C13 C20 113.5(6)
C15 C14 C19 119.3(7)
C15 C14 C1 127.1(6)
C19 C14 C1 113.5(6)
C14 C15 C16 119.8(8)
C14 C15 H12 120.1
C16 C15 H12 120.1
C17 C16 C15 118.5(8)
C17 C16 H13 120.7
C15 C16 H13 120.7
C18 C17 C16 122.6(8)
C18 C17 H14 118.7
C16 C17 H14 118.7
C17 C18 C19 118.3(8)
C17 C18 H15 120.9
C19 C18 H15 120.9
C18 C19 C14 121.4(8)
C18 C19 C20 125.2(7)
C14 C19 C20 113.3(6)
C7 C20 C19 106.0(6)
C7 C20 C13 105.5(6)
C19 C20 C13 106.2(6)
C7 C20 H16 112.8
C19 C20 H16 112.8
C13 C20 H16 112.8
C33 P1 C27 101.4(3)
C33 P1 C21 102.7(3)
C27 P1 C21 108.0(3)
C33 P1 Pt1 119.8(2)
C27 P1 Pt1 113.8(2)
C21 P1 Pt1 109.9(2)
C26 C21 C22 118.4(6)
C26 C21 P1 126.5(5)
C22 C21 P1 115.1(5)
C23 C22 C21 120.8(6)
C23 C22 H17 119.6
C21 C22 H17 119.6
C22 C23 C24 119.4(6)
C22 C23 H18 120.3
C24 C23 H18 120.3
C25 C24 C23 120.3(6)
C25 C24 H19 119.8
C23 C24 H19 119.8
C24 C25 C26 120.7(7)
C24 C25 H20 119.6
C26 C25 H20 119.6
C21 C26 C25 120.3(7)
C21 C26 H21 119.8
C25 C26 H21 119.8
C32 C27 C28 119.3(6)
C32 C27 P1 122.5(5)
C28 C27 P1 118.2(5)
C27 C28 C29 120.0(7)
C27 C28 H22 120.0
C29 C28 H22 120.0
C30 C29 C28 119.8(7)
C30 C29 H23 120.1
C28 C29 H23 120.1
C29 C30 C31 120.0(7)
C29 C30 H24 120.0
C31 C30 H24 120.0
C32 C31 C30 120.1(7)
C32 C31 H25 120.0
C30 C31 H25 120.0
C31 C32 C27 120.7(6)
C31 C32 H26 119.7
C27 C32 H26 119.7
C34 C33 C38 118.5(6)
C34 C33 P1 122.6(5)
C38 C33 P1 119.0(5)
C33 C34 C35 120.0(6)
C33 C34 H27 120.0
C35 C34 H27 120.0
C36 C35 C34 120.5(7)
C36 C35 H28 119.8
C34 C35 H28 119.8
C37 C36 C35 119.3(7)
C37 C36 H29 120.3
C35 C36 H29 120.3
C36 C37 C38 121.2(7)
C36 C37 H30 119.4
C38 C37 H30 119.4
C37 C38 C33 120.5(7)
C37 C38 H31 119.8
C33 C38 H31 119.8
C51 P2 C45 101.1(3)
C51 P2 C39 101.4(3)
C45 P2 C39 104.9(3)
C51 P2 Pt1 123.0(2)
C45 P2 Pt1 111.6(2)
C39 P2 Pt1 112.8(2)
C40 C39 C44 118.9(6)
C40 C39 P2 122.5(5)
C44 C39 P2 118.6(5)
C41 C40 C39 121.8(7)
C41 C40 H32 119.1
C39 C40 H32 119.1
C40 C41 C42 119.2(7)
C40 C41 H33 120.4
C42 C41 H33 120.4
C43 C42 C41 119.8(7)
C43 C42 H34 120.1
C41 C42 H34 120.1
C42 C43 C44 121.1(7)
C42 C43 H35 119.5
C44 C43 H35 119.5
C43 C44 C39 119.2(7)
C43 C44 H36 120.4
C39 C44 H36 120.4
C50 C45 C46 119.3(6)
C50 C45 P2 118.8(5)
C46 C45 P2 121.8(5)
C45 C46 C47 119.7(6)
C45 C46 H37 120.2
C47 C46 H37 120.2
C48 C47 C46 120.0(6)
C48 C47 H38 120.0
C46 C47 H38 120.0
C49 C48 C47 120.2(6)
C49 C48 H39 119.9
C47 C48 H39 119.9
C48 C49 C50 120.6(6)
C48 C49 H40 119.7
C50 C49 H40 119.7
C49 C50 C45 120.2(6)
C49 C50 H41 119.9
C45 C50 H41 119.9
C56 C51 C52 119.0(6)
C56 C51 P2 122.1(5)
C52 C51 P2 118.8(5)
C53 C52 C51 120.1(6)
C53 C52 H42 120.0
C51 C52 H42 120.0
C52 C53 C54 120.4(7)
C52 C53 H43 119.8
C54 C53 H43 119.8
C55 C54 C53 119.4(7)
C55 C54 H44 120.3
C53 C54 H44 120.3
C56 C55 C54 120.2(6)
C56 C55 H45 119.9
C54 C55 H45 119.9
C55 C56 C51 120.8(6)
C55 C56 H46 119.6
C51 C56 H46 119.6
Cl1 C57 Cl2 111.3(5)
Cl1 C57 H47 109.4
Cl2 C57 H47 109.4
Cl1 C57 H48 109.4
Cl2 C57 H48 109.4
H47 C57 H48 108.0
Cl3 C58 Cl4 111.3(5)
Cl3 C58 H49 109.4
Cl4 C58 H49 109.4
Cl3 C58 H50 109.4
Cl4 C58 H50 109.4
H49 C58 H50 108.0
Cl5 C59 Cl6 122.1(12)
Cl5 C59 H51 106.8
Cl6 C59 H51 106.8
Cl5 C59 H52 106.8
Cl6 C59 H52 106.8
H51 C59 H52 106.6

loop_
_geom_bond_atom_site_label_1
_geom_bond_atom_site_label_2
_geom_bond_distance
Pt1 P2 2.2941(16)
Pt1 P1 2.3030(16)
Pt1 Ge1 2.4135(7)
Pt1 H1 1.64(7)
Ge1 C1 1.998(6)
Ge1 H2 1.5100
Ge1 H3 1.5100
C1 C2 1.533(9)
C1 C14 1.548(9)
C1 C8 1.547(9)
C2 C3 1.386(10)
C2 C7 1.417(10)
C3 C4 1.401(11)
C3 H4 0.9500
C4 C5 1.375(14)
C4 H5 0.9500
C5 C6 1.374(14)
C5 H6 0.9500
C6 C7 1.387(11)
C6 H7 0.9500
C7 C20 1.496(12)
C8 C9 1.368(9)
C8 C13 1.410(10)
C9 C10 1.383(10)
C9 H8 0.9500
C10 C11 1.377(11)
C10 H9 0.9500
C11 C12 1.363(11)
C11 H10 0.9500
C12 C13 1.392(10)
C12 H11 0.9500
C13 C20 1.517(10)
C14 C15 1.359(10)
C14 C19 1.413(10)
C15 C16 1.407(10)
C15 H12 0.9500
C16 C17 1.387(13)
C16 H13 0.9500
C17 C18 1.357(14)
C17 H14 0.9500
C18 C19 1.364(11)
C18 H15 0.9500
C19 C20 1.515(12)
C20 H16 1.0000
P1 C33 1.828(6)
P1 C27 1.827(6)
P1 C21 1.830(6)
C21 C26 1.380(9)
C21 C22 1.398(9)
C22 C23 1.391(9)
C22 H17 0.9500
C23 C24 1.399(10)
C23 H18 0.9500
C24 C25 1.339(10)
C24 H19 0.9500
C25 C26 1.412(10)
C25 H20 0.9500
C26 H21 0.9500
C27 C32 1.384(9)
C27 C28 1.389(9)
C28 C29 1.392(10)
C28 H22 0.9500
C29 C30 1.385(11)
C29 H23 0.9500
C30 C31 1.381(10)
C30 H24 0.9500
C31 C32 1.376(10)
C31 H25 0.9500
C32 H26 0.9500
C33 C34 1.381(9)
C33 C38 1.386(9)
C34 C35 1.403(10)
C34 H27 0.9500
C35 C36 1.368(11)
C35 H28 0.9500
C36 C37 1.359(11)
C36 H29 0.9500
C37 C38 1.380(10)
C37 H30 0.9500
C38 H31 0.9500
P2 C51 1.830(6)
P2 C45 1.835(6)
P2 C39 1.841(7)
C39 C40 1.371(9)
C39 C44 1.410(9)
C40 C41 1.361(9)
C40 H32 0.9500
C41 C42 1.397(11)
C41 H33 0.9500
C42 C43 1.370(11)
C42 H34 0.9500
C43 C44 1.369(9)
C43 H35 0.9500
C44 H36 0.9500
C45 C50 1.387(9)
C45 C46 1.393(9)
C46 C47 1.399(9)
C46 H37 0.9500
C47 C48 1.377(10)
C47 H38 0.9500
C48 C49 1.369(10)
C48 H39 0.9500
C49 C50 1.383(9)
C49 H40 0.9500
C50 H41 0.9500
C51 C56 1.387(9)
C51 C52 1.394(9)
C52 C53 1.383(9)
C52 H42 0.9500
C53 C54 1.384(10)
C53 H43 0.9500
C54 C55 1.389(10)
C54 H44 0.9500
C55 C56 1.375(9)
C55 H45 0.9500
C56 H46 0.9500
C57 Cl1 1.751(10)
C57 Cl2 1.773(9)
C57 H47 0.9900
C57 H48 0.9900
C58 Cl3 1.735(8)
C58 Cl4 1.771(9)
C58 H49 0.9900
C58 H50 0.9900
C59 Cl5 1.621(14)
C59 Cl6 1.773(15)
C59 H51 0.9900
C59 H52 0.9900
